data_4024587
loop_
_publ_author_name
'John M. Humphrey'
'Eric P. Arnold'
'Thomas A. Chappie'
'John B. Feltenberger'
'Arthur Nagel'
'Wendy Simon'
'Melani Suarez-Contreras'
'Norma J. Tom'
'Brian T. O'Neill'

_publ_section_title
;
Diastereoselective Synthesis of 2,3,6-Trisubstituted Piperidines
;
_journal_name_full 'Journal of Organic Chemistry'
_journal_page_first 4525
_journal_page_last 4536
_journal_paper_doi 10.1021/jo9003184
_journal_volume 74
_journal_year 2009
_chemical_formula_sum 'C20 H20 N2 O4'
_space_group_IT_number 61
_symmetry_cell_setting orthorhombic
_symmetry_Int_Tables_number 61
_symmetry_space_group_name_Hall '-P 2ac 2ab'
_symmetry_space_group_name_H-M 'P b c a'
_audit_creation_date 2003-04-04
_audit_creation_method CSD-ConQuest-V1
_cell_angle_alpha 90
_cell_angle_beta 90
_cell_angle_gamma 90
_cell_formula_units_Z 8
_cell_length_a 16.8637(11)
_cell_length_b 11.4353(8)
_cell_length_c 19.0576(13)
_cod_data_source_file jo9003184_si_005.cif
_cod_data_source_block CSD_CIF_F00776
_cod_database_code 4024587

loop_
_symmetry_equiv_pos_site_id
_symmetry_equiv_pos_as_xyz
1 x,y,z
2 1/2-x,-y,1/2+z
3 1/2+x,1/2-y,-z
4 -x,1/2+y,1/2-z
5 -x,-y,-z
6 -1/2+x,y,-1/2-z
7 -1/2-x,-1/2+y,z
8 x,-1/2-y,-1/2+z

loop_
_atom_site_label
_atom_site_type_symbol
_atom_site_fract_x
_atom_site_fract_y
_atom_site_fract_z
N1 N 0.00878 0.22515 0.17831
C1 C -0.01457 0.20886 0.25168
H1 H 0.03436 0.20423 0.27928
C2 C -0.05526 0.08811 0.25663
H2 H -0.01641 0.02871 0.24278
C3 C -0.12526 0.07727 0.20887
H3 H -0.14006 -0.00438 0.20448
H4 H -0.16993 0.11933 0.22864
C4 C -0.10621 0.12529 0.13879
H5 H -0.14017 0.10591 0.10214
C5 C -0.04534 0.19311 0.12369
C6 C 0.08456 0.26597 0.16914
O1 O 0.12403 0.30700 0.21561
O2 O 0.10989 0.25305 0.10366
C7 C 0.18762 0.30097 0.08765
H6 H 0.22867 0.26028 0.11363
H7 H 0.18991 0.38355 0.09910
C8 C 0.19727 0.28251 0.01111
C9 C 0.23630 0.18609 -0.01391
H8 H 0.26097 0.13528 0.01731
C10 C 0.23932 0.16388 -0.08426
H9 H 0.26548 0.09752 -0.10040
C11 C 0.20521 0.23623 -0.13012
H10 H 0.20767 0.21977 -0.17786
C12 C 0.16684 0.33395 -0.10757
H11 H 0.14365 0.38482 -0.13964
C13 C 0.16274 0.35679 -0.03607
H12 H 0.13632 0.42308 -0.02019
C14 C -0.06316 0.30800 0.28181
C15 C -0.04847 0.34319 0.34929
H13 H -0.00806 0.30763 0.37474
C16 C -0.09302 0.43103 0.38009
H14 H -0.08270 0.45410 0.42599
C17 C -0.15207 0.48343 0.34278
H15 H -0.18295 0.54128 0.36351
C18 C -0.16575 0.45125 0.27551
H16 H -0.20542 0.48825 0.24989
C19 C -0.12152 0.36442 0.24482
H17 H -0.13122 0.34362 0.19843
N2 N -0.07650 0.06701 0.33168
O3 O -0.14438 0.08365 0.35135
O4 O -0.02338 0.03638 0.37040
C20 C -0.03685 0.24823 0.05302
H18 H -0.07704 0.21826 0.02220
H19 H 0.01456 0.23038 0.03422
H20 H -0.04262 0.33145 0.05722

loop_
_atom_type_symbol
_atom_type_radius_bond
C 0.68
H 0.23
N 0.68
O 0.68
